data_4336578
loop_
_publ_author_name
'Yosra M. Badiei'
'Wan-Hui Wang'
'Jonathan F. Hull'
'David J. Szalda'
'James T. Muckerman'
'Yuichiro Himeda'
'Etsuko Fujita'

_publ_section_title
;
 Cp*Co(III) Catalysts with Proton-Responsive Ligands for Carbon Dioxide
 Hydrogenation in Aqueous Media
;
_journal_name_full 'Inorganic Chemistry'
_journal_page_first 12576
_journal_page_last 12586
_journal_paper_doi 10.1021/ic401707u
_journal_volume 52
_journal_year 2013
_chemical_formula_sum 'C20 H23 Cl Co F6 N2 O2 P'
_chemical_formula_weight 562.75
_chemical_name_systematic
; 
 ? 
;
_space_group_IT_number 62
_symmetry_cell_setting orthorhombic
_symmetry_space_group_name_Hall '-P 2ac 2n'
_symmetry_space_group_name_H-M 'P n m a'
_atom_sites_solution_hydrogens geom
_atom_sites_solution_primary direct
_atom_sites_solution_secondary difmap
_audit_creation_method SHELXL-97
_cell_angle_alpha 90.00
_cell_angle_beta 90.00
_cell_angle_gamma 90.00
_cell_formula_units_Z 4
_cell_length_a 20.8593(8)
_cell_length_b 13.1216(5)
_cell_length_c 8.1713(3)
_cell_measurement_reflns_used 9980
_cell_measurement_temperature 173(2)
_cell_measurement_theta_max 29.84
_cell_measurement_theta_min 2.49
_cell_volume 2236.55(15)
_computing_cell_refinement 'Bruker SAINT'
_computing_data_collection 'Bruker APEX2'
_computing_data_reduction 'Bruker SAINT'
_computing_molecular_graphics 'Bruker SHELXTL'
_computing_publication_material 'Bruker SHELXTL'
_computing_structure_refinement 'SHELXL-97 (Sheldrick, 1997)'
_computing_structure_solution 'SHELXS-97 (Sheldrick, 1990)'
_diffrn_ambient_temperature 173(2)
_diffrn_measured_fraction_theta_full 0.994
_diffrn_measured_fraction_theta_max 0.994
_diffrn_measurement_device_type 'Bruker APEX-II CCD'
_diffrn_measurement_method '\f and \w scans'
_diffrn_radiation_monochromator graphite
_diffrn_radiation_source 'fine-focus sealed tube'
_diffrn_radiation_type MoK\a
_diffrn_radiation_wavelength 0.71073
_diffrn_reflns_av_R_equivalents 0.0370
_diffrn_reflns_av_sigmaI/netI 0.0239
_diffrn_reflns_limit_h_max 29
_diffrn_reflns_limit_h_min -25
_diffrn_reflns_limit_k_max 15
_diffrn_reflns_limit_k_min -18
_diffrn_reflns_limit_l_max 11
_diffrn_reflns_limit_l_min -11
_diffrn_reflns_number 33106
_diffrn_reflns_theta_full 30.01
_diffrn_reflns_theta_max 30.01
_diffrn_reflns_theta_min 2.68
_diffrn_standards_number 0
_exptl_absorpt_coefficient_mu 1.029
_exptl_absorpt_correction_T_max 0.7460
_exptl_absorpt_correction_T_min 0.6246
_exptl_absorpt_correction_type multi-scan
_exptl_absorpt_process_details
; 
      SADABS Version 2007/2 (Sheldrick, Bruker AXS Inc.) 
;
_exptl_crystal_colour PURPLE
_exptl_crystal_density_diffrn 1.671
_exptl_crystal_description PRISM
_exptl_crystal_F_000 1144
_exptl_crystal_size_max 0.50
_exptl_crystal_size_mid 0.20
_exptl_crystal_size_min 0.10
_refine_diff_density_max 0.560
_refine_diff_density_min -0.494
_refine_diff_density_rms 0.066
_refine_ls_extinction_method none
_refine_ls_goodness_of_fit_ref 1.025
_refine_ls_hydrogen_treatment mixed
_refine_ls_matrix_type full
_refine_ls_number_parameters 181
_refine_ls_number_reflns 3388
_refine_ls_number_restraints 0
_refine_ls_restrained_S_all 1.025
_refine_ls_R_factor_all 0.0483
_refine_ls_R_factor_gt 0.0371
_refine_ls_shift/su_max 0.000
_refine_ls_shift/su_mean 0.000
_refine_ls_structure_factor_coef Fsqd
_refine_ls_weighting_details 'calc w=1/[\s^2^(Fo^2^)+(0.0523P)^2^+1.4622P] where P=(Fo^2^+2Fc^2^)/3'
_refine_ls_weighting_scheme calc
_refine_ls_wR_factor_gt 0.0965
_refine_ls_wR_factor_ref 0.1032
_reflns_number_gt 2794
_reflns_number_total 3388
_reflns_threshold_expression >2sigma(I)
_cod_data_source_file ic401707u_si_002_2.cif
_cod_data_source_block '[1-Cl](PF6)B'
_cod_database_code 4336578

loop_
_symmetry_equiv_pos_as_xyz
'x, y, z'
'-x+1/2, -y, z+1/2'
'-x, y+1/2, -z'
'x+1/2, -y+1/2, -z+1/2'
'-x, -y, -z'
'x-1/2, y, -z-1/2'
'x, -y-1/2, z'
'-x-1/2, y-1/2, z-1/2'

loop_
_atom_site_label
_atom_site_type_symbol
_atom_site_fract_x
_atom_site_fract_y
_atom_site_fract_z
_atom_site_U_iso_or_equiv
_atom_site_adp_type
_atom_site_occupancy
_atom_site_symmetry_multiplicity
_atom_site_calc_flag
_atom_site_refinement_flags
Co1 Co 0.131774(15) 0.2500 0.74067(4) 0.02129(10) Uani 1 2 d S
Cl1 Cl 0.15706(3) 0.2500 0.46710(7) 0.02821(15) Uani 1 2 d S
N11 N 0.20132(7) 0.15143(11) 0.78732(18) 0.0241(3) Uani 1 1 d .
C12 C 0.25775(8) 0.19378(13) 0.8310(2) 0.0241(3) Uani 1 1 d .
C13 C 0.31072(9) 0.13632(13) 0.8714(2) 0.0298(4) Uani 1 1 d .
H13 H 0.3497 0.1686 0.9021 0.036 Uiso 1 1 calc R
C14 C 0.30659(9) 0.03075(13) 0.8670(2) 0.0275(4) Uani 1 1 d .
C15 C 0.24895(9) -0.01337(14) 0.8213(2) 0.0306(4) Uani 1 1 d .
H15 H 0.2445 -0.0854 0.8173 0.037 Uiso 1 1 calc R
C16 C 0.19836(9) 0.04896(14) 0.7819(2) 0.0295(4) Uani 1 1 d .
H16 H 0.1592 0.0182 0.7490 0.035 Uiso 1 1 calc R
O14 O 0.35962(7) -0.02152(11) 0.9085(2) 0.0381(4) Uani 1 1 d .
H14 H 0.3536(14) -0.069(2) 0.915(3) 0.046 Uiso 1 1 d .
C1 C 0.03282(12) 0.2500 0.6835(3) 0.0335(6) Uani 1 2 d S
C2 C 0.04907(9) 0.16196(15) 0.7750(2) 0.0311(4) Uani 1 1 d .
C3 C 0.07483(9) 0.19570(14) 0.9281(2) 0.0301(4) Uani 1 1 d .
C111 C 0.00088(16) 0.2500 0.5198(4) 0.0575(10) Uani 1 2 d S
H11A H -0.0458 0.2500 0.5344 0.069 Uiso 1 2 calc SR
H11B H 0.0137 0.1890 0.4588 0.069 Uiso 0.50 1 calc PR
H11C H 0.0137 0.3110 0.4588 0.069 Uiso 0.50 1 calc PR
C222 C 0.03228(11) 0.05457(18) 0.7282(3) 0.0486(6) Uani 1 1 d .
H22A H -0.0144 0.0472 0.7240 0.058 Uiso 1 1 calc R
H22B H 0.0499 0.0073 0.8096 0.058 Uiso 1 1 calc R
H22C H 0.0505 0.0391 0.6205 0.058 Uiso 1 1 calc R
C333 C 0.09557(13) 0.13073(18) 1.0682(3) 0.0461(5) Uani 1 1 d .
H33A H 0.1344 0.1595 1.1172 0.055 Uiso 1 1 calc R
H33B H 0.1045 0.0616 1.0290 0.055 Uiso 1 1 calc R
H33C H 0.0614 0.1284 1.1505 0.055 Uiso 1 1 calc R
P1 P 0.38974(4) 0.2500 0.40566(12) 0.0448(2) Uani 1 2 d S
F1 F 0.3722(4) 0.1780(7) 0.2544(8) 0.098(3) Uani 0.50 1 d P
F2 F 0.3947(6) 0.1464(6) 0.4993(9) 0.163(4) Uani 0.50 1 d P
F3 F 0.46153(12) 0.2500 0.3486(4) 0.1091(12) Uani 1 2 d S
F4 F 0.3804(5) 0.1598(6) 0.2912(15) 0.149(5) Uani 0.50 1 d P
F5 F 0.31848(13) 0.2500 0.4617(5) 0.1191(13) Uani 1 2 d S
F6 F 0.4106(3) 0.1920(7) 0.5623(8) 0.131(4) Uani 0.50 1 d P

loop_
_atom_site_aniso_label
_atom_site_aniso_U_11
_atom_site_aniso_U_22
_atom_site_aniso_U_33
_atom_site_aniso_U_23
_atom_site_aniso_U_13
_atom_site_aniso_U_12
Co1 0.01995(17) 0.01772(17) 0.02622(17) 0.000 -0.00132(12) 0.000
Cl1 0.0356(3) 0.0199(3) 0.0292(3) 0.000 0.0031(2) 0.000
N11 0.0246(7) 0.0166(7) 0.0311(7) 0.0011(5) -0.0034(6) -0.0007(6)
C12 0.0258(8) 0.0171(8) 0.0295(8) 0.0003(6) -0.0023(6) -0.0006(6)
C13 0.0252(8) 0.0186(8) 0.0456(10) -0.0004(7) -0.0072(7) 0.0006(7)
C14 0.0287(9) 0.0193(8) 0.0344(8) 0.0026(7) -0.0016(7) 0.0036(7)
C15 0.0351(9) 0.0156(8) 0.0412(10) 0.0009(7) -0.0031(8) -0.0006(7)
C16 0.0285(9) 0.0188(8) 0.0413(9) 0.0008(7) -0.0052(7) -0.0037(7)
O14 0.0346(7) 0.0178(6) 0.0618(10) 0.0028(7) -0.0101(7) 0.0050(6)
C1 0.0191(11) 0.0480(17) 0.0335(13) 0.000 0.0009(10) 0.000
C2 0.0220(8) 0.0321(10) 0.0394(10) -0.0036(7) 0.0051(7) -0.0063(7)
C3 0.0304(9) 0.0290(9) 0.0309(9) 0.0024(7) 0.0060(7) -0.0006(7)
C111 0.0323(16) 0.098(3) 0.0422(18) 0.000 -0.0112(13) 0.000
C222 0.0342(11) 0.0418(13) 0.0699(16) -0.0164(11) 0.0074(10) -0.0161(10)
C333 0.0577(14) 0.0415(12) 0.0392(11) 0.0133(9) 0.0064(10) 0.0028(11)
P1 0.0346(4) 0.0400(5) 0.0597(5) 0.000 0.0024(4) 0.000
F1 0.096(4) 0.133(7) 0.064(3) -0.018(3) -0.009(2) -0.049(4)
F2 0.327(12) 0.076(4) 0.085(5) 0.033(3) 0.013(5) 0.023(5)
F3 0.0399(13) 0.209(4) 0.0779(18) 0.000 0.0050(13) 0.000
F4 0.154(8) 0.033(2) 0.260(14) -0.063(5) -0.003(7) -0.006(3)
F5 0.0419(14) 0.174(4) 0.141(3) 0.000 0.0214(17) 0.000
F6 0.070(3) 0.222(10) 0.102(4) 0.105(5) 0.002(3) 0.027(4)

loop_
_atom_type_symbol
_atom_type_description
_atom_type_scat_dispersion_real
_atom_type_scat_dispersion_imag
_atom_type_scat_source
C C 0.0033 0.0016 'International Tables Vol C Tables 4.2.6.8 and 6.1.1.4'
H H 0.0000 0.0000 'International Tables Vol C Tables 4.2.6.8 and 6.1.1.4'
N N 0.0061 0.0033 'International Tables Vol C Tables 4.2.6.8 and 6.1.1.4'
O O 0.0106 0.0060 'International Tables Vol C Tables 4.2.6.8 and 6.1.1.4'
F F 0.0171 0.0103 'International Tables Vol C Tables 4.2.6.8 and 6.1.1.4'
P P 0.1023 0.0942 'International Tables Vol C Tables 4.2.6.8 and 6.1.1.4'
Cl Cl 0.1484 0.1585 'International Tables Vol C Tables 4.2.6.8 and 6.1.1.4'
Co Co 0.3494 0.9721 'International Tables Vol C Tables 4.2.6.8 and 6.1.1.4'

loop_
_geom_angle_atom_site_label_1
_geom_angle_atom_site_label_2
_geom_angle_atom_site_label_3
_geom_angle
_geom_angle_site_symmetry_1
_geom_angle_site_symmetry_3
_geom_angle_publ_flag
N11 Co1 N11 81.55(8) 7_565 . y
N11 Co1 C3 93.05(7) 7_565 7_565 ?
N11 Co1 C3 120.25(7) . 7_565 ?
N11 Co1 C3 120.25(7) 7_565 . ?
N11 Co1 C3 93.05(7) . . ?
C3 Co1 C3 40.37(11) 7_565 . ?
N11 Co1 C2 102.54(7) 7_565 7_565 ?
N11 Co1 C2 159.62(7) . 7_565 ?
C3 Co1 C2 40.25(7) 7_565 7_565 ?
C3 Co1 C2 67.49(7) . 7_565 ?
N11 Co1 C2 159.62(7) 7_565 . ?
N11 Co1 C2 102.54(7) . . ?
C3 Co1 C2 67.49(7) 7_565 . ?
C3 Co1 C2 40.25(7) . . ?
C2 Co1 C2 66.92(11) 7_565 . ?
N11 Co1 C1 139.19(4) 7_565 . ?
N11 Co1 C1 139.19(4) . . ?
C3 Co1 C1 66.61(9) 7_565 . ?
C3 Co1 C1 66.61(9) . . ?
C2 Co1 C1 39.34(7) 7_565 . ?
C2 Co1 C1 39.34(7) . . ?
N11 Co1 Cl1 91.09(5) 7_565 . ?
N11 Co1 Cl1 91.09(5) . . y
C3 Co1 Cl1 148.65(6) 7_565 . ?
C3 Co1 Cl1 148.65(6) . . ?
C2 Co1 Cl1 108.64(6) 7_565 . ?
C2 Co1 Cl1 108.64(6) . . ?
C1 Co1 Cl1 90.52(8) . . ?
C16 N11 C12 117.37(15) . . ?
C16 N11 Co1 127.74(13) . . ?
C12 N11 Co1 114.88(11) . . ?
N11 C12 C13 122.51(16) . . ?
N11 C12 C12 114.32(9) . 7_565 ?
C13 C12 C12 123.17(10) . 7_565 ?
C12 C13 C14 119.34(17) . . ?
C12 C13 H13 120.3 . . ?
C14 C13 H13 120.3 . . ?
O14 C14 C15 124.65(17) . . ?
O14 C14 C13 116.82(16) . . ?
C15 C14 C13 118.54(16) . . ?
C16 C15 C14 118.75(17) . . ?
C16 C15 H15 120.6 . . ?
C14 C15 H15 120.6 . . ?
N11 C16 C15 123.48(17) . . ?
N11 C16 H16 118.3 . . ?
C15 C16 H16 118.3 . . ?
C14 O14 H14 111(3) . . ?
C2 C1 C2 109.2(2) 7_565 . ?
C2 C1 C111 125.39(12) 7_565 . ?
C2 C1 C111 125.39(12) . . ?
C2 C1 Co1 69.52(12) 7_565 . ?
C2 C1 Co1 69.52(12) . . ?
C111 C1 Co1 129.2(2) . . ?
C1 C2 C3 107.41(18) . . ?
C1 C2 C222 125.05(19) . . ?
C3 C2 C222 126.90(19) . . ?
C1 C2 Co1 71.14(13) . . ?
C3 C2 Co1 68.75(10) . . ?
C222 C2 Co1 132.48(15) . . ?
C3 C3 C2 108.01(11) 7_565 . ?
C3 C3 C333 124.87(12) 7_565 . ?
C2 C3 C333 127.07(19) . . ?
C3 C3 Co1 69.82(5) 7_565 . ?
C2 C3 Co1 71.00(10) . . ?
C333 C3 Co1 126.85(15) . . ?
C1 C111 H11A 109.5 . . ?
C1 C111 H11B 109.5 . . ?
H11A C111 H11B 109.5 . . ?
C1 C111 H11C 109.5 . . ?
H11A C111 H11C 109.5 . . ?
H11B C111 H11C 109.5 . . ?
C2 C222 H22A 109.5 . . ?
C2 C222 H22B 109.5 . . ?
H22A C222 H22B 109.5 . . ?
C2 C222 H22C 109.5 . . ?
H22A C222 H22C 109.5 . . ?
H22B C222 H22C 109.5 . . ?
C3 C333 H33A 109.5 . . ?
C3 C333 H33B 109.5 . . ?
H33A C333 H33B 109.5 . . ?
C3 C333 H33C 109.5 . . ?
H33A C333 H33C 109.5 . . ?
H33B C333 H33C 109.5 . . ?
F4 P1 F4 102.2(9) . 7_565 ?
F4 P1 F6 157.6(6) . 7_565 ?
F4 P1 F6 99.3(5) 7_565 7_565 ?
F4 P1 F6 99.3(5) . . ?
F4 P1 F6 157.6(6) 7_565 . ?
F6 P1 F6 58.7(7) 7_565 . ?
F4 P1 F5 93.4(5) . . ?
F4 P1 F5 93.4(5) 7_565 . ?
F6 P1 F5 91.4(2) 7_565 . ?
F6 P1 F5 91.4(2) . . ?
F4 P1 F2 170.4(5) . 7_565 ?
F4 P1 F2 68.5(5) 7_565 7_565 ?
F6 P1 F2 31.9(4) 7_565 7_565 ?
F6 P1 F2 90.2(5) . 7_565 ?
F5 P1 F2 85.4(4) . 7_565 ?
F4 P1 F2 68.5(5) . . ?
F4 P1 F2 170.4(5) 7_565 . ?
F6 P1 F2 90.2(5) 7_565 . ?
F6 P1 F2 31.9(4) . . ?
F5 P1 F2 85.4(4) . . ?
F2 P1 F2 120.8(6) 7_565 . ?
F4 P1 F3 86.5(4) . . ?
F4 P1 F3 86.5(4) 7_565 . ?
F6 P1 F3 88.7(2) 7_565 . ?
F6 P1 F3 88.7(2) . . ?
F5 P1 F3 179.85(19) . . ?
F2 P1 F3 94.7(4) 7_565 . ?
F2 P1 F3 94.7(4) . . ?
F4 P1 F1 15.2(7) . . ?
F4 P1 F1 87.4(4) 7_565 . ?
F6 P1 F1 172.9(5) 7_565 . ?
F6 P1 F1 114.3(5) . . ?
F5 P1 F1 90.5(3) . . ?
F2 P1 F1 155.2(5) 7_565 . ?
F2 P1 F1 83.1(4) . . ?
F3 P1 F1 89.3(3) . . ?
F4 P1 F1 87.4(4) . 7_565 ?
F4 P1 F1 15.2(7) 7_565 7_565 ?
F6 P1 F1 114.3(5) 7_565 7_565 ?
F6 P1 F1 172.9(5) . 7_565 ?
F5 P1 F1 90.5(3) . 7_565 ?
F2 P1 F1 83.1(4) 7_565 7_565 ?
F2 P1 F1 155.2(5) . 7_565 ?
F3 P1 F1 89.3(3) . 7_565 ?
F1 P1 F1 72.5(7) . 7_565 ?
F6 F2 P1 73.3(8) . . ?
F6 F2 F4 125.9(10) . . ?
P1 F2 F4 54.6(3) . . ?
P1 F4 F2 56.9(4) . . ?
F2 F6 F6 134.4(9) . 7_565 ?
F2 F6 P1 74.8(7) . . ?
F6 F6 P1 60.6(3) 7_565 . ?

loop_
_geom_bond_atom_site_label_1
_geom_bond_atom_site_label_2
_geom_bond_distance
_geom_bond_site_symmetry_2
_geom_bond_publ_flag
Co1 N11 1.9806(15) 7_565 ?
Co1 N11 1.9806(15) . y
Co1 C3 2.0652(18) 7_565 ?
Co1 C3 2.0652(18) . ?
Co1 C2 2.0950(18) 7_565 ?
Co1 C2 2.0951(18) . ?
Co1 C1 2.116(3) . ?
Co1 Cl1 2.2968(7) . y
N11 C16 1.347(2) . ?
N11 C12 1.350(2) . ?
C12 C13 1.378(2) . ?
C12 C12 1.475(3) 7_565 ?
C13 C14 1.388(2) . ?
C13 H13 0.9500 . ?
C14 O14 1.345(2) . ?
C14 C15 1.386(3) . ?
C15 C16 1.373(3) . ?
C15 H15 0.9500 . ?
C16 H16 0.9500 . ?
O14 H14 0.64(3) . ?
C1 C2 1.418(3) 7_565 ?
C1 C2 1.418(3) . ?
C1 C111 1.494(4) . ?
C2 C3 1.432(3) . ?
C2 C222 1.502(3) . ?
C3 C3 1.425(4) 7_565 ?
C3 C333 1.491(3) . ?
C111 H11A 0.9800 . ?
C111 H11B 0.9800 . ?
C111 H11C 0.9800 . ?
C222 H22A 0.9800 . ?
C222 H22B 0.9800 . ?
C222 H22C 0.9800 . ?
C333 H33A 0.9800 . ?
C333 H33B 0.9800 . ?
C333 H33C 0.9800 . ?
P1 F4 1.521(7) . ?
P1 F4 1.521(7) 7_565 ?
P1 F6 1.551(6) 7_565 ?
P1 F6 1.551(6) . ?
P1 F5 1.556(3) . ?
P1 F2 1.563(8) 7_565 ?
P1 F2 1.563(8) . ?
P1 F3 1.568(3) . ?
P1 F1 1.598(7) . ?
P1 F1 1.598(7) 7_565 ?
F2 F6 0.856(12) . ?
F2 F4 1.735(14) . ?
F6 F6 1.522(17) 7_565 ?
